data_7160037
loop_
_publ_author_name
'Lupi, Michela'
'Fabbri, Mos&#xe8;'
'Mazzeo, Giuseppe'
'Longhi, Giovanna'
'Abbate, Sergio'
'Viglianisi, Caterina'
'Menichetti, Stefano'

_publ_section_title
;
 Organocatalytic hydrogen bond donor/Lewis base (HBD/LB) synthesis and
 chiroptical properties of thiabridged [5]helicenes.
;
_journal_issue 35
_journal_name_full 'Organic &amp; biomolecular chemistry'
_journal_page_first 7154
_journal_page_last 7163
_journal_paper_doi 10.1039/d4ob00979g
_journal_volume 22
_journal_year 2024
_chemical_formula_moiety '2x(C26 H21 N O3 S2)'
_chemical_formula_sum 'C52 H42 N2 O6 S4'
_chemical_formula_weight 919.11
_space_group_crystal_system triclinic
_space_group_IT_number 2
_space_group_name_Hall '-P 1'
_space_group_name_H-M_alt 'P -1'
_atom_sites_solution_hydrogens geom
_audit_creation_method SHELXL-2018/3
_audit_update_record
;
2024-06-07 deposited with the CCDC.	2024-07-10 downloaded from the CCDC.
;
_cell_angle_alpha 75.486(2)
_cell_angle_beta 74.112(2)
_cell_angle_gamma 83.093(2)
_cell_formula_units_Z 2
_cell_length_a 10.1057(6)
_cell_length_b 14.2072(8)
_cell_length_c 16.1701(9)
_cell_measurement_reflns_used 9786
_cell_measurement_temperature 100(2)
_cell_measurement_theta_max 68.51
_cell_measurement_theta_min 2.92
_cell_volume 2158.3(2)
_computing_cell_refinement 'Bruker SAINT'
_computing_data_collection 'Bruker APEX2'
_computing_data_reduction 'Bruker SAINT'
_computing_molecular_graphics 'Ortep for Windows (Farrugia, 2012)'
_computing_publication_material 'WinGX publication routines (Farrugia, 2012)'
_computing_structure_refinement 'SHELXL-2018/3 (Sheldrick, 2018)'
_computing_structure_solution SIR2019
_diffrn_ambient_temperature 100(2)
_diffrn_measured_fraction_theta_full 0.994
_diffrn_measured_fraction_theta_max 0.991
_diffrn_measurement_device_type 'Bruker APEX-II CCD'
_diffrn_measurement_method '\f and \w scans'
_diffrn_radiation_type CuK\a
_diffrn_radiation_wavelength 1.54178
_diffrn_reflns_av_R_equivalents 0.0538
_diffrn_reflns_av_unetI/netI 0.0286
_diffrn_reflns_Laue_measured_fraction_full 0.994
_diffrn_reflns_Laue_measured_fraction_max 0.991
_diffrn_reflns_limit_h_max 12
_diffrn_reflns_limit_h_min -12
_diffrn_reflns_limit_k_max 17
_diffrn_reflns_limit_k_min -17
_diffrn_reflns_limit_l_max 18
_diffrn_reflns_limit_l_min -19
_diffrn_reflns_number 62129
_diffrn_reflns_point_group_measured_fraction_full 0.994
_diffrn_reflns_point_group_measured_fraction_max 0.991
_diffrn_reflns_theta_full 67.679
_diffrn_reflns_theta_max 68.648
_diffrn_reflns_theta_min 2.918
_diffrn_source X-Ray
_exptl_absorpt_coefficient_mu 2.479
_exptl_absorpt_correction_T_max 0.8201
_exptl_absorpt_correction_T_min 0.7245
_exptl_absorpt_correction_type multi-scan
_exptl_absorpt_process_details 'SADABS; Bruker-2016'
_exptl_crystal_colour 'lusterous white'
_exptl_crystal_density_diffrn 1.414
_exptl_crystal_density_method 'not measured'
_exptl_crystal_description prismatic
_exptl_crystal_F_000 960
_exptl_crystal_size_max 0.180
_exptl_crystal_size_mid 0.180
_exptl_crystal_size_min 0.080
_refine_diff_density_max 1.579
_refine_diff_density_min -0.677
_refine_diff_density_rms 0.079
_refine_ls_extinction_method none
_refine_ls_goodness_of_fit_ref 1.040
_refine_ls_hydrogen_treatment constr
_refine_ls_matrix_type full
_refine_ls_number_parameters 577
_refine_ls_number_reflns 7899
_refine_ls_number_restraints 0
_refine_ls_restrained_S_all 1.040
_refine_ls_R_factor_all 0.0598
_refine_ls_R_factor_gt 0.0580
_refine_ls_shift/su_max 0.000
_refine_ls_shift/su_mean 0.000
_refine_ls_structure_factor_coef Fsqd
_refine_ls_weighting_details 'w=1/[\s^2^(Fo^2^)+(0.0733P)^2^+4.9135P] where P=(Fo^2^+2Fc^2^)/3'
_refine_ls_weighting_scheme calc
_refine_ls_wR_factor_gt 0.1515
_refine_ls_wR_factor_ref 0.1530
_reflns_Friedel_coverage 0.000
_reflns_number_gt 7505
_reflns_number_total 7899
_reflns_threshold_expression 'I > 2\s(I)'
_cod_data_source_file d4ob00979g2.cif
_cod_data_source_block exp_MF60_f2
_cod_depositor_comments 'Adding full bibliography for 7160035--7160037.cif.'
_cod_database_code 7160037
_shelx_space_group_comment
;
The symmetry employed for this shelxl refinement is uniquely defined
by the following loop, which should always be used as a source of
symmetry information in preference to the above space-group names.
They are only intended as comments.
;
_shelx_estimated_absorpt_t_min 0.664
_shelx_estimated_absorpt_t_max 0.826

loop_
_space_group_symop_operation_xyz
'x, y, z'
'-x, -y, -z'

loop_
_atom_site_label
_atom_site_type_symbol
_atom_site_fract_x
_atom_site_fract_y
_atom_site_fract_z
_atom_site_U_iso_or_equiv
_atom_site_adp_type
_atom_site_occupancy
_atom_site_site_symmetry_order
_atom_site_calc_flag
_atom_site_refinement_flags_posn
_atom_site_refinement_flags_adp
_atom_site_refinement_flags_occupancy
_atom_site_disorder_assembly
_atom_site_disorder_group
N1A N 0.5654(2) -0.05207(16) 0.20933(14) 0.0173(5) Uani 1 1 d . . . . .
O3A O 0.15636(18) -0.02700(13) 0.44903(12) 0.0184(4) Uani 1 1 d . . . . .
O2A O 0.25542(19) 0.12352(13) 0.47861(12) 0.0189(4) Uani 1 1 d . . . . .
O1A O 0.5176(2) 0.18811(15) 0.37762(14) 0.0273(5) Uani 1 1 d . . . . .
S2A S 0.69477(7) 0.11534(5) 0.22368(4) 0.02247(17) Uani 1 1 d . . . . .
S1A S 0.66982(7) -0.26090(5) 0.21220(5) 0.02425(18) Uani 1 1 d . . . . .
C1A C 0.7068(3) -0.0719(2) 0.20756(16) 0.0189(5) Uani 1 1 d . . . . .
C2A C 0.7824(3) 0.0018(2) 0.21179(17) 0.0214(6) Uani 1 1 d . . . . .
C3A C 0.9213(3) -0.0159(3) 0.21037(18) 0.0285(7) Uani 1 1 d . . . . .
H3A H 0.972572 0.034180 0.213943 0.034 Uiso 1 1 calc R U . . .
C4A C 0.9847(3) -0.1069(3) 0.20372(19) 0.0311(7) Uani 1 1 d . . . . .
H4A H 1.080206 -0.118406 0.201152 0.037 Uiso 1 1 calc R U . . .
C5A C 0.9103(3) -0.1810(2) 0.20080(18) 0.0276(6) Uani 1 1 d . . . . .
H5A H 0.954370 -0.243079 0.195963 0.033 Uiso 1 1 calc R U . . .
C6A C 0.7696(3) -0.1641(2) 0.20501(17) 0.0214(6) Uani 1 1 d . . . . .
C7A C 0.5449(3) -0.1954(2) 0.15904(17) 0.0197(5) Uani 1 1 d . . . . .
C8A C 0.4856(3) -0.2436(2) 0.11275(18) 0.0235(6) Uani 1 1 d . . . . .
H8A H 0.515783 -0.309059 0.110310 0.028 Uiso 1 1 calc R U . . .
C9A C 0.3858(3) -0.1989(2) 0.07127(18) 0.0234(6) Uani 1 1 d . . . . .
C10A C 0.3474(3) -0.0982(2) 0.07015(17) 0.0198(5) Uani 1 1 d . . . . .
C11A C 0.2514(3) -0.0456(2) 0.02384(18) 0.0232(6) Uani 1 1 d . . . . .
H11A H 0.210365 -0.077873 -0.006906 0.028 Uiso 1 1 calc R U . . .
C12A C 0.2164(3) 0.0508(2) 0.02239(18) 0.0234(6) Uani 1 1 d . . . . .
H12A H 0.150391 0.084346 -0.008197 0.028 Uiso 1 1 calc R U . . .
C13A C 0.2781(3) 0.1001(2) 0.06625(17) 0.0212(6) Uani 1 1 d . . . . .
H13A H 0.254174 0.167122 0.064663 0.025 Uiso 1 1 calc R U . . .
C14A C 0.3725(3) 0.05228(19) 0.11116(17) 0.0184(5) Uani 1 1 d . . . . .
H14A H 0.414381 0.086784 0.139686 0.022 Uiso 1 1 calc R U . . .
C15A C 0.4084(3) -0.04822(19) 0.11561(16) 0.0170(5) Uani 1 1 d . . . . .
C16A C 0.5052(3) -0.10082(19) 0.16318(16) 0.0165(5) Uani 1 1 d . . . . .
C17A C 0.5357(3) 0.0708(2) 0.29279(17) 0.0186(5) Uani 1 1 d . . . . .
C18A C 0.4839(3) -0.00814(19) 0.27765(16) 0.0162(5) Uani 1 1 d . . . . .
C19A C 0.3578(3) -0.04382(19) 0.32883(17) 0.0169(5) Uani 1 1 d . . . . .
H19A H 0.323840 -0.097827 0.317913 0.020 Uiso 1 1 calc R U . . .
C20A C 0.2819(3) 0.00026(19) 0.39617(16) 0.0166(5) Uani 1 1 d . . . . .
C21A C 0.3340(3) 0.07943(19) 0.41316(16) 0.0168(5) Uani 1 1 d . . . . .
C22A C 0.4603(3) 0.1136(2) 0.36186(18) 0.0195(5) Uani 1 1 d . . . . .
C23A C 0.4363(4) 0.2789(2) 0.3779(3) 0.0470(9) Uani 1 1 d . . . . .
H23A H 0.487907 0.326040 0.389773 0.070 Uiso 1 1 calc R U . . .
H23B H 0.416108 0.304359 0.320206 0.070 Uiso 1 1 calc R U . . .
H23C H 0.349842 0.267885 0.423888 0.070 Uiso 1 1 calc R U . . .
C24A C 0.2927(3) 0.0889(2) 0.56095(18) 0.0246(6) Uani 1 1 d . . . . .
H24A H 0.233571 0.122767 0.604800 0.037 Uiso 1 1 calc R U . . .
H24B H 0.280742 0.018758 0.581647 0.037 Uiso 1 1 calc R U . . .
H24C H 0.389179 0.101686 0.552642 0.037 Uiso 1 1 calc R U . . .
C25A C 0.0954(3) -0.1024(2) 0.42925(18) 0.0215(6) Uani 1 1 d . . . . .
H25A H 0.005736 -0.115752 0.471465 0.032 Uiso 1 1 calc R U . . .
H25B H 0.082811 -0.081118 0.369232 0.032 Uiso 1 1 calc R U . . .
H25C H 0.156013 -0.161724 0.433557 0.032 Uiso 1 1 calc R U . . .
C26A C 0.3198(4) -0.2534(2) 0.0260(2) 0.0334(7) Uani 1 1 d . . . . .
H26A H 0.251201 -0.210122 0.000154 0.050 Uiso 1 1 calc R U . . .
H26B H 0.390486 -0.276335 -0.020787 0.050 Uiso 1 1 calc R U . . .
H26C H 0.274615 -0.309324 0.069069 0.050 Uiso 1 1 calc R U . . .
N1B N -0.0373(2) 0.55774(16) 0.78253(14) 0.0196(5) Uani 1 1 d . . . . .
O1B O 0.2855(3) 0.44888(18) 0.54076(15) 0.0396(6) Uani 1 1 d . . . . .
O2B O 0.1103(3) 0.30841(16) 0.55013(14) 0.0376(6) Uani 1 1 d . . . . .
O3B O -0.1469(3) 0.30229(16) 0.66222(17) 0.0439(6) Uani 1 1 d . . . . .
S1B S -0.28495(7) 0.69857(5) 0.81678(4) 0.02091(17) Uani 1 1 d . . . . .
S2B S 0.23896(7) 0.58487(6) 0.66333(5) 0.02698(18) Uani 1 1 d . . . . .
C1B C -0.0132(3) 0.65682(19) 0.74107(17) 0.0186(5) Uani 1 1 d . . . . .
C2B C 0.1143(3) 0.6808(2) 0.68338(18) 0.0209(6) Uani 1 1 d . . . . .
C3B C 0.1403(3) 0.7778(2) 0.64109(18) 0.0236(6) Uani 1 1 d . . . . .
H3B H 0.226992 0.793905 0.601101 0.028 Uiso 1 1 calc R U . . .
C4B C 0.0395(3) 0.8499(2) 0.65768(18) 0.0247(6) Uani 1 1 d . . . . .
H4B H 0.058071 0.916040 0.630288 0.030 Uiso 1 1 calc R U . . .
C5B C -0.0894(3) 0.8268(2) 0.71424(18) 0.0210(6) Uani 1 1 d . . . . .
H5B H -0.158220 0.877041 0.725446 0.025 Uiso 1 1 calc R U . . .
C6B C -0.1170(3) 0.72964(19) 0.75441(17) 0.0186(5) Uani 1 1 d . . . . .
C7B C -0.2449(3) 0.59171(19) 0.89173(18) 0.0189(5) Uani 1 1 d . . . . .
C8B C -0.3355(3) 0.5688(2) 0.97683(18) 0.0200(5) Uani 1 1 d . . . . .
H8B H -0.416589 0.609207 0.990832 0.024 Uiso 1 1 calc R U . . .
C9B C -0.3087(3) 0.4892(2) 1.03976(18) 0.0200(5) Uani 1 1 d . . . . .
C10B C -0.1839(3) 0.43140(19) 1.01933(18) 0.0182(5) Uani 1 1 d . . . . .
C11B C -0.1467(3) 0.3511(2) 1.08305(18) 0.0209(6) Uani 1 1 d . . . . .
H11B H -0.206558 0.335359 1.140625 0.025 Uiso 1 1 calc R U . . .
C12B C -0.0263(3) 0.2961(2) 1.06305(19) 0.0232(6) Uani 1 1 d . . . . .
H12B H -0.004428 0.241879 1.106168 0.028 Uiso 1 1 calc R U . . .
C13B C 0.0652(3) 0.3199(2) 0.97848(19) 0.0223(6) Uani 1 1 d . . . . .
H13B H 0.149400 0.282424 0.965222 0.027 Uiso 1 1 calc R U . . .
C14B C 0.0332(3) 0.39702(19) 0.91526(18) 0.0191(5) Uani 1 1 d . . . . .
H14B H 0.095968 0.412625 0.858685 0.023 Uiso 1 1 calc R U . . .
C15B C -0.0922(3) 0.45364(19) 0.93332(17) 0.0176(5) Uani 1 1 d . . . . .
C16B C -0.1283(3) 0.53390(19) 0.86798(17) 0.0177(5) Uani 1 1 d . . . . .
C17B C 0.1257(3) 0.4986(2) 0.66442(18) 0.0245(6) Uani 1 1 d . . . . .
C18B C 0.1622(3) 0.4384(2) 0.60378(19) 0.0280(7) Uani 1 1 d . . . . .
C19B C 0.0707(4) 0.3720(2) 0.60536(19) 0.0304(7) Uani 1 1 d . . . . .
C20B C -0.0600(4) 0.3678(2) 0.6657(2) 0.0292(7) Uani 1 1 d . . . . .
C21B C -0.0960(3) 0.4275(2) 0.72548(19) 0.0258(6) Uani 1 1 d . . . . .
H21B H -0.184053 0.424247 0.766333 0.031 Uiso 1 1 calc R U . . .
C22B C -0.0028(3) 0.4921(2) 0.72529(18) 0.0221(6) Uani 1 1 d . . . . .
C23B C 0.3993(5) 0.3926(4) 0.5604(3) 0.0701(15) Uani 1 1 d . . . . .
H23D H 0.479659 0.407346 0.509968 0.105 Uiso 1 1 calc R U . . .
H23E H 0.417460 0.407026 0.612308 0.105 Uiso 1 1 calc R U . . .
H23F H 0.381493 0.323485 0.572764 0.105 Uiso 1 1 calc R U . . .
C24B C 0.0638(3) 0.3397(2) 0.47120(19) 0.0279(6) Uani 1 1 d . . . . .
H24D H 0.095314 0.291412 0.435012 0.042 Uiso 1 1 calc R U . . .
H24E H -0.037088 0.346475 0.486540 0.042 Uiso 1 1 calc R U . . .
H24F H 0.101301 0.402563 0.437903 0.042 Uiso 1 1 calc R U . . .
C25B C -0.2910(4) 0.3403(4) 0.6621(4) 0.0626(12) Uani 1 1 d . . . . .
H25D H -0.344038 0.288224 0.659493 0.094 Uiso 1 1 calc R U . . .
H25E H -0.333637 0.363360 0.716183 0.094 Uiso 1 1 calc R U . . .
H25F H -0.290044 0.394369 0.610596 0.094 Uiso 1 1 calc R U . . .
C26B C -0.4087(3) 0.4654(2) 1.12970(19) 0.0255(6) Uani 1 1 d . . . . .
H26D H -0.373884 0.406798 1.166109 0.038 Uiso 1 1 calc R U . . .
H26E H -0.418420 0.520031 1.158178 0.038 Uiso 1 1 calc R U . . .
H26F H -0.498597 0.453871 1.123182 0.038 Uiso 1 1 calc R U . . .

loop_
_atom_site_aniso_label
_atom_site_aniso_U_11
_atom_site_aniso_U_22
_atom_site_aniso_U_33
_atom_site_aniso_U_23
_atom_site_aniso_U_13
_atom_site_aniso_U_12
N1A 0.0154(11) 0.0227(11) 0.0152(10) -0.0097(9) -0.0023(8) 0.0018(9)
O3A 0.0164(9) 0.0214(9) 0.0167(9) -0.0085(7) 0.0008(7) -0.0016(7)
O2A 0.0205(9) 0.0236(10) 0.0142(9) -0.0106(7) -0.0033(7) 0.0034(7)
O1A 0.0220(10) 0.0331(11) 0.0330(11) -0.0220(9) -0.0024(8) -0.0053(8)
S2A 0.0212(3) 0.0283(4) 0.0181(3) -0.0091(3) 0.0003(3) -0.0066(3)
S1A 0.0246(4) 0.0210(3) 0.0231(3) -0.0036(3) -0.0040(3) 0.0069(3)
C1A 0.0163(12) 0.0292(14) 0.0090(11) -0.0051(10) -0.0001(9) 0.0012(11)
C2A 0.0192(13) 0.0344(15) 0.0101(12) -0.0072(11) -0.0011(10) -0.0015(11)
C3A 0.0193(14) 0.0511(19) 0.0164(13) -0.0135(13) 0.0002(11) -0.0054(13)
C4A 0.0150(13) 0.059(2) 0.0200(14) -0.0167(14) -0.0010(11) 0.0046(13)
C5A 0.0231(14) 0.0417(17) 0.0157(13) -0.0095(12) -0.0035(11) 0.0099(13)
C6A 0.0211(13) 0.0296(15) 0.0108(12) -0.0055(10) -0.0013(10) 0.0048(11)
C7A 0.0216(13) 0.0202(13) 0.0153(12) -0.0053(10) -0.0013(10) 0.0017(10)
C8A 0.0323(15) 0.0167(13) 0.0198(13) -0.0082(11) -0.0013(11) 0.0007(11)
C9A 0.0289(15) 0.0248(14) 0.0178(13) -0.0098(11) -0.0028(11) -0.0028(12)
C10A 0.0217(13) 0.0243(14) 0.0133(12) -0.0067(10) -0.0013(10) -0.0026(11)
C11A 0.0258(14) 0.0308(15) 0.0152(13) -0.0073(11) -0.0057(11) -0.0042(12)
C12A 0.0228(14) 0.0293(15) 0.0159(13) -0.0028(11) -0.0049(11) 0.0025(11)
C13A 0.0230(14) 0.0219(14) 0.0165(13) -0.0049(10) -0.0024(11) 0.0029(11)
C14A 0.0206(13) 0.0206(13) 0.0139(12) -0.0073(10) -0.0016(10) 0.0000(10)
C15A 0.0161(12) 0.0222(13) 0.0116(11) -0.0066(10) 0.0007(10) -0.0007(10)
C16A 0.0168(12) 0.0198(13) 0.0109(11) -0.0059(10) 0.0011(10) 0.0006(10)
C17A 0.0186(13) 0.0245(14) 0.0131(12) -0.0061(10) -0.0029(10) -0.0014(10)
C18A 0.0183(13) 0.0191(13) 0.0113(12) -0.0049(10) -0.0044(10) 0.0037(10)
C19A 0.0188(13) 0.0168(12) 0.0156(12) -0.0050(10) -0.0054(10) 0.0018(10)
C20A 0.0168(12) 0.0185(13) 0.0134(12) -0.0033(10) -0.0037(10) 0.0017(10)
C21A 0.0177(12) 0.0209(13) 0.0123(12) -0.0070(10) -0.0032(10) 0.0032(10)
C22A 0.0220(13) 0.0224(13) 0.0179(13) -0.0080(11) -0.0079(11) -0.0016(11)
C23A 0.058(2) 0.0258(17) 0.067(3) -0.0092(17) -0.032(2) -0.0072(16)
C24A 0.0301(15) 0.0282(15) 0.0148(13) -0.0081(11) -0.0034(11) 0.0023(12)
C25A 0.0209(13) 0.0226(14) 0.0222(14) -0.0099(11) -0.0025(11) -0.0023(11)
C26A 0.0442(19) 0.0297(16) 0.0346(17) -0.0162(13) -0.0151(15) -0.0035(14)
N1B 0.0284(12) 0.0158(11) 0.0147(11) -0.0084(9) -0.0044(9) 0.0062(9)
O1B 0.0395(13) 0.0473(14) 0.0331(12) -0.0248(11) -0.0055(10) 0.0182(11)
O2B 0.0710(17) 0.0278(11) 0.0227(11) -0.0183(9) -0.0269(11) 0.0260(11)
O3B 0.0710(18) 0.0233(11) 0.0493(15) -0.0180(10) -0.0278(13) 0.0020(11)
S1B 0.0210(3) 0.0188(3) 0.0229(3) -0.0055(3) -0.0074(3) 0.0050(2)
S2B 0.0242(4) 0.0346(4) 0.0247(4) -0.0153(3) -0.0072(3) 0.0093(3)
C1B 0.0256(14) 0.0189(13) 0.0144(12) -0.0073(10) -0.0088(11) 0.0026(11)
C2B 0.0232(14) 0.0264(14) 0.0167(13) -0.0099(11) -0.0088(11) 0.0049(11)
C3B 0.0268(14) 0.0302(15) 0.0159(13) -0.0066(11) -0.0068(11) -0.0028(12)
C4B 0.0345(16) 0.0221(14) 0.0196(14) -0.0033(11) -0.0105(12) -0.0047(12)
C5B 0.0282(14) 0.0192(13) 0.0183(13) -0.0068(10) -0.0107(11) 0.0045(11)
C6B 0.0239(14) 0.0192(13) 0.0152(12) -0.0073(10) -0.0077(10) 0.0033(10)
C7B 0.0227(13) 0.0174(13) 0.0194(13) -0.0077(10) -0.0079(11) 0.0016(10)
C8B 0.0193(13) 0.0220(13) 0.0225(14) -0.0117(11) -0.0066(11) 0.0014(10)
C9B 0.0222(13) 0.0229(13) 0.0189(13) -0.0094(11) -0.0059(11) -0.0048(11)
C10B 0.0215(13) 0.0173(13) 0.0199(13) -0.0073(10) -0.0085(11) -0.0033(10)
C11B 0.0279(14) 0.0211(13) 0.0164(13) -0.0054(10) -0.0074(11) -0.0048(11)
C12B 0.0322(15) 0.0190(13) 0.0218(14) -0.0035(11) -0.0138(12) -0.0007(11)
C13B 0.0262(14) 0.0190(13) 0.0254(14) -0.0099(11) -0.0109(12) 0.0050(11)
C14B 0.0242(14) 0.0169(13) 0.0182(13) -0.0071(10) -0.0071(11) 0.0013(10)
C15B 0.0228(13) 0.0161(12) 0.0179(13) -0.0086(10) -0.0079(11) 0.0001(10)
C16B 0.0228(13) 0.0176(12) 0.0158(12) -0.0080(10) -0.0069(10) 0.0010(10)
C17B 0.0319(15) 0.0255(14) 0.0185(13) -0.0117(11) -0.0103(12) 0.0120(12)
C18B 0.0363(17) 0.0309(16) 0.0191(14) -0.0124(12) -0.0123(12) 0.0164(13)
C19B 0.052(2) 0.0236(15) 0.0198(14) -0.0128(12) -0.0176(14) 0.0169(14)
C20B 0.051(2) 0.0170(14) 0.0239(15) -0.0078(11) -0.0170(14) 0.0052(13)
C21B 0.0400(17) 0.0177(13) 0.0203(14) -0.0074(11) -0.0093(12) 0.0061(12)
C22B 0.0351(16) 0.0181(13) 0.0152(13) -0.0078(10) -0.0108(11) 0.0095(11)
C23B 0.067(3) 0.085(4) 0.045(2) -0.010(2) -0.010(2) 0.031(3)
C24B 0.0413(18) 0.0268(15) 0.0192(14) -0.0120(12) -0.0119(13) 0.0084(13)
C25B 0.047(2) 0.064(3) 0.080(3) -0.033(3) -0.003(2) -0.011(2)
C26B 0.0224(14) 0.0326(16) 0.0217(14) -0.0075(12) -0.0042(11) -0.0025(12)

loop_
_atom_type_symbol
_atom_type_description
_atom_type_scat_dispersion_real
_atom_type_scat_dispersion_imag
_atom_type_scat_source
C C 0.0181 0.0091 'International Tables Vol C Tables 4.2.6.8 and 6.1.1.4'
H H 0.0000 0.0000 'International Tables Vol C Tables 4.2.6.8 and 6.1.1.4'
N N 0.0311 0.0180 'International Tables Vol C Tables 4.2.6.8 and 6.1.1.4'
O O 0.0492 0.0322 'International Tables Vol C Tables 4.2.6.8 and 6.1.1.4'
S S 0.3331 0.5567 'International Tables Vol C Tables 4.2.6.8 and 6.1.1.4'

loop_
_geom_angle_atom_site_label_1
_geom_angle_atom_site_label_2
_geom_angle_atom_site_label_3
_geom_angle
_geom_angle_site_symmetry_1
_geom_angle_site_symmetry_3
_geom_angle_publ_flag
C1A N1A C18A 116.3(2) . . ?
C1A N1A C16A 119.2(2) . . ?
C18A N1A C16A 121.7(2) . . ?
C20A O3A C25A 116.87(19) . . ?
C21A O2A C24A 113.1(2) . . ?
C22A O1A C23A 117.1(2) . . ?
C17A S2A C2A 98.01(13) . . ?
C7A S1A C6A 99.44(13) . . ?
C6A C1A C2A 119.7(3) . . ?
C6A C1A N1A 121.2(2) . . ?
C2A C1A N1A 119.0(2) . . ?
C3A C2A C1A 120.2(3) . . ?
C3A C2A S2A 121.6(2) . . ?
C1A C2A S2A 118.1(2) . . ?
C4A C3A C2A 119.7(3) . . ?
C4A C3A H3A 120.1 . . ?
C2A C3A H3A 120.1 . . ?
C5A C4A C3A 120.6(3) . . ?
C5A C4A H4A 119.7 . . ?
C3A C4A H4A 119.7 . . ?
C4A C5A C6A 119.6(3) . . ?
C4A C5A H5A 120.2 . . ?
C6A C5A H5A 120.2 . . ?
C1A C6A C5A 120.1(3) . . ?
C1A C6A S1A 119.7(2) . . ?
C5A C6A S1A 120.1(2) . . ?
C16A C7A C8A 120.7(3) . . ?
C16A C7A S1A 121.1(2) . . ?
C8A C7A S1A 118.1(2) . . ?
C9A C8A C7A 121.9(3) . . ?
C9A C8A H8A 119.0 . . ?
C7A C8A H8A 119.0 . . ?
C8A C9A C10A 118.7(3) . . ?
C8A C9A C26A 120.8(3) . . ?
C10A C9A C26A 120.5(3) . . ?
C11A C10A C15A 118.4(2) . . ?
C11A C10A C9A 121.8(3) . . ?
C15A C10A C9A 119.8(2) . . ?
C12A C11A C10A 121.4(3) . . ?
C12A C11A H11A 119.3 . . ?
C10A C11A H11A 119.3 . . ?
C11A C12A C13A 119.9(3) . . ?
C11A C12A H12A 120.0 . . ?
C13A C12A H12A 120.0 . . ?
C14A C13A C12A 120.6(3) . . ?
C14A C13A H13A 119.7 . . ?
C12A C13A H13A 119.7 . . ?
C13A C14A C15A 120.7(2) . . ?
C13A C14A H14A 119.6 . . ?
C15A C14A H14A 119.6 . . ?
C14A C15A C10A 118.8(2) . . ?
C14A C15A C16A 122.2(2) . . ?
C10A C15A C16A 119.0(2) . . ?
C7A C16A N1A 120.8(2) . . ?
C7A C16A C15A 119.7(2) . . ?
N1A C16A C15A 119.4(2) . . ?
C18A C17A C22A 119.2(2) . . ?
C18A C17A S2A 119.3(2) . . ?
C22A C17A S2A 121.5(2) . . ?
C19A C18A C17A 121.1(2) . . ?
C19A C18A N1A 121.1(2) . . ?
C17A C18A N1A 117.8(2) . . ?
C18A C19A C20A 119.4(2) . . ?
C18A C19A H19A 120.3 . . ?
C20A C19A H19A 120.3 . . ?
O3A C20A C19A 124.6(2) . . ?
O3A C20A C21A 115.4(2) . . ?
C19A C20A C21A 120.1(2) . . ?
O2A C21A C22A 121.2(2) . . ?
O2A C21A C20A 119.0(2) . . ?
C22A C21A C20A 119.7(2) . . ?
O1A C22A C21A 121.9(2) . . ?
O1A C22A C17A 117.6(2) . . ?
C21A C22A C17A 120.4(2) . . ?
O1A C23A H23A 109.5 . . ?
O1A C23A H23B 109.5 . . ?
H23A C23A H23B 109.5 . . ?
O1A C23A H23C 109.5 . . ?
H23A C23A H23C 109.5 . . ?
H23B C23A H23C 109.5 . . ?
O2A C24A H24A 109.5 . . ?
O2A C24A H24B 109.5 . . ?
H24A C24A H24B 109.5 . . ?
O2A C24A H24C 109.5 . . ?
H24A C24A H24C 109.5 . . ?
H24B C24A H24C 109.5 . . ?
O3A C25A H25A 109.5 . . ?
O3A C25A H25B 109.5 . . ?
H25A C25A H25B 109.5 . . ?
O3A C25A H25C 109.5 . . ?
H25A C25A H25C 109.5 . . ?
H25B C25A H25C 109.5 . . ?
C9A C26A H26A 109.5 . . ?
C9A C26A H26B 109.5 . . ?
H26A C26A H26B 109.5 . . ?
C9A C26A H26C 109.5 . . ?
H26A C26A H26C 109.5 . . ?
H26B C26A H26C 109.5 . . ?
C1B N1B C16B 119.4(2) . . ?
C1B N1B C22B 115.6(2) . . ?
C16B N1B C22B 122.1(2) . . ?
C18B O1B C23B 118.1(3) . . ?
C19B O2B C24B 113.6(2) . . ?
C20B O3B C25B 116.0(3) . . ?
C6B S1B C7B 99.68(13) . . ?
C17B S2B C2B 97.82(13) . . ?
C2B C1B C6B 119.8(3) . . ?
C2B C1B N1B 119.2(2) . . ?
C6B C1B N1B 121.0(2) . . ?
C1B C2B C3B 120.3(3) . . ?
C1B C2B S2B 118.1(2) . . ?
C3B C2B S2B 121.6(2) . . ?
C4B C3B C2B 119.7(3) . . ?
C4B C3B H3B 120.2 . . ?
C2B C3B H3B 120.2 . . ?
C3B C4B C5B 120.6(3) . . ?
C3B C4B H4B 119.7 . . ?
C5B C4B H4B 119.7 . . ?
C4B C5B C6B 119.8(3) . . ?
C4B C5B H5B 120.1 . . ?
C6B C5B H5B 120.1 . . ?
C1B C6B C5B 119.7(3) . . ?
C1B C6B S1B 120.1(2) . . ?
C5B C6B S1B 120.1(2) . . ?
C16B C7B C8B 121.3(2) . . ?
C16B C7B S1B 120.9(2) . . ?
C8B C7B S1B 117.9(2) . . ?
C9B C8B C7B 121.3(3) . . ?
C9B C8B H8B 119.3 . . ?
C7B C8B H8B 119.3 . . ?
C8B C9B C10B 118.9(3) . . ?
C8B C9B C26B 120.2(3) . . ?
C10B C9B C26B 120.9(2) . . ?
C11B C10B C9B 121.6(3) . . ?
C11B C10B C15B 118.3(2) . . ?
C9B C10B C15B 120.1(2) . . ?
C12B C11B C10B 121.3(3) . . ?
C12B C11B H11B 119.3 . . ?
C10B C11B H11B 119.3 . . ?
C11B C12B C13B 120.0(3) . . ?
C11B C12B H12B 120.0 . . ?
C13B C12B H12B 120.0 . . ?
C14B C13B C12B 120.4(3) . . ?
C14B C13B H13B 119.8 . . ?
C12B C13B H13B 119.8 . . ?
C13B C14B C15B 120.8(3) . . ?
C13B C14B H14B 119.6 . . ?
C15B C14B H14B 119.6 . . ?
C14B C15B C10B 119.1(2) . . ?
C14B C15B C16B 121.7(2) . . ?
C10B C15B C16B 119.1(2) . . ?
C7B C16B N1B 120.9(2) . . ?
C7B C16B C15B 119.1(2) . . ?
N1B C16B C15B 119.7(2) . . ?
C22B C17B C18B 119.8(3) . . ?
C22B C17B S2B 119.2(2) . . ?
C18B C17B S2B 121.0(2) . . ?
O1B C18B C19B 120.5(3) . . ?
O1B C18B C17B 119.6(3) . . ?
C19B C18B C17B 119.8(3) . . ?
O2B C19B C18B 119.7(3) . . ?
O2B C19B C20B 120.4(3) . . ?
C18B C19B C20B 119.8(3) . . ?
O3B C20B C21B 122.9(3) . . ?
O3B C20B C19B 116.8(3) . . ?
C21B C20B C19B 120.3(3) . . ?
C20B C21B C22B 119.8(3) . . ?
C20B C21B H21B 120.1 . . ?
C22B C21B H21B 120.1 . . ?
C21B C22B C17B 120.5(3) . . ?
C21B C22B N1B 121.8(3) . . ?
C17B C22B N1B 117.6(3) . . ?
O1B C23B H23D 109.5 . . ?
O1B C23B H23E 109.5 . . ?
H23D C23B H23E 109.5 . . ?
O1B C23B H23F 109.5 . . ?
H23D C23B H23F 109.5 . . ?
H23E C23B H23F 109.5 . . ?
O2B C24B H24D 109.5 . . ?
O2B C24B H24E 109.5 . . ?
H24D C24B H24E 109.5 . . ?
O2B C24B H24F 109.5 . . ?
H24D C24B H24F 109.5 . . ?
H24E C24B H24F 109.5 . . ?
O3B C25B H25D 109.5 . . ?
O3B C25B H25E 109.5 . . ?
H25D C25B H25E 109.5 . . ?
O3B C25B H25F 109.5 . . ?
H25D C25B H25F 109.5 . . ?
H25E C25B H25F 109.5 . . ?
C9B C26B H26D 109.5 . . ?
C9B C26B H26E 109.5 . . ?
H26D C26B H26E 109.5 . . ?
C9B C26B H26F 109.5 . . ?
H26D C26B H26F 109.5 . . ?
H26E C26B H26F 109.5 . . ?

loop_
_geom_bond_atom_site_label_1
_geom_bond_atom_site_label_2
_geom_bond_distance
_geom_bond_site_symmetry_2
_geom_bond_publ_flag
N1A C1A 1.417(3) . ?
N1A C18A 1.418(3) . ?
N1A C16A 1.419(3) . ?
O3A C20A 1.360(3) . ?
O3A C25A 1.438(3) . ?
O2A C21A 1.377(3) . ?
O2A C24A 1.435(3) . ?
O1A C22A 1.374(3) . ?
O1A C23A 1.444(4) . ?
S2A C17A 1.772(3) . ?
S2A C2A 1.773(3) . ?
S1A C7A 1.763(3) . ?
S1A C6A 1.764(3) . ?
C1A C6A 1.391(4) . ?
C1A C2A 1.393(4) . ?
C2A C3A 1.391(4) . ?
C3A C4A 1.389(5) . ?
C3A H3A 0.9500 . ?
C4A C5A 1.383(5) . ?
C4A H4A 0.9500 . ?
C5A C6A 1.398(4) . ?
C5A H5A 0.9500 . ?
C7A C16A 1.368(4) . ?
C7A C8A 1.411(4) . ?
C8A C9A 1.369(4) . ?
C8A H8A 0.9500 . ?
C9A C10A 1.434(4) . ?
C9A C26A 1.502(4) . ?
C10A C11A 1.416(4) . ?
C10A C15A 1.428(4) . ?
C11A C12A 1.368(4) . ?
C11A H11A 0.9500 . ?
C12A C13A 1.407(4) . ?
C12A H12A 0.9500 . ?
C13A C14A 1.369(4) . ?
C13A H13A 0.9500 . ?
C14A C15A 1.419(4) . ?
C14A H14A 0.9500 . ?
C15A C16A 1.434(4) . ?
C17A C18A 1.393(4) . ?
C17A C22A 1.400(4) . ?
C18A C19A 1.390(4) . ?
C19A C20A 1.391(4) . ?
C19A H19A 0.9500 . ?
C20A C21A 1.412(4) . ?
C21A C22A 1.386(4) . ?
C23A H23A 0.9800 . ?
C23A H23B 0.9800 . ?
C23A H23C 0.9800 . ?
C24A H24A 0.9800 . ?
C24A H24B 0.9800 . ?
C24A H24C 0.9800 . ?
C25A H25A 0.9800 . ?
C25A H25B 0.9800 . ?
C25A H25C 0.9800 . ?
C26A H26A 0.9800 . ?
C26A H26B 0.9800 . ?
C26A H26C 0.9800 . ?
N1B C1B 1.418(3) . ?
N1B C16B 1.419(3) . ?
N1B C22B 1.423(3) . ?
O1B C18B 1.374(4) . ?
O1B C23B 1.384(5) . ?
O2B C19B 1.377(3) . ?
O2B C24B 1.429(3) . ?
O3B C20B 1.374(4) . ?
O3B C25B 1.492(5) . ?
S1B C6B 1.764(3) . ?
S1B C7B 1.771(3) . ?
S2B C17B 1.769(3) . ?
S2B C2B 1.770(3) . ?
C1B C2B 1.390(4) . ?
C1B C6B 1.395(4) . ?
C2B C3B 1.398(4) . ?
C3B C4B 1.377(4) . ?
C3B H3B 0.9500 . ?
C4B C5B 1.393(4) . ?
C4B H4B 0.9500 . ?
C5B C6B 1.397(4) . ?
C5B H5B 0.9500 . ?
C7B C16B 1.375(4) . ?
C7B C8B 1.412(4) . ?
C8B C9B 1.374(4) . ?
C8B H8B 0.9500 . ?
C9B C10B 1.426(4) . ?
C9B C26B 1.510(4) . ?
C10B C11B 1.422(4) . ?
C10B C15B 1.427(4) . ?
C11B C12B 1.371(4) . ?
C11B H11B 0.9500 . ?
C12B C13B 1.411(4) . ?
C12B H12B 0.9500 . ?
C13B C14B 1.372(4) . ?
C13B H13B 0.9500 . ?
C14B C15B 1.418(4) . ?
C14B H14B 0.9500 . ?
C15B C16B 1.434(4) . ?
C17B C22B 1.396(4) . ?
C17B C18B 1.405(4) . ?
C18B C19B 1.389(5) . ?
C19B C20B 1.409(5) . ?
C20B C21B 1.389(4) . ?
C21B C22B 1.391(4) . ?
C21B H21B 0.9500 . ?
C23B H23D 0.9800 . ?
C23B H23E 0.9800 . ?
C23B H23F 0.9800 . ?
C24B H24D 0.9800 . ?
C24B H24E 0.9800 . ?
C24B H24F 0.9800 . ?
C25B H25D 0.9800 . ?
C25B H25E 0.9800 . ?
C25B H25F 0.9800 . ?
C26B H26D 0.9800 . ?
C26B H26E 0.9800 . ?
C26B H26F 0.9800 . ?
